data_7030580
loop_
_publ_author_name
'Alexander, Sean G.'
'Cole, Marcus L.'
'Furfari, Samantha K.'
'Kloth, Marc'

_publ_section_title
;
 Hydride--bromide exchange at an NHC---a new route to brominated alanes
 and gallanes
;
_journal_coden_ASTM DTARAF
_journal_issue 16
_journal_name_full 'Dalton Transactions'
_journal_page_first 2909
_journal_page_last 2911
_journal_paper_doi 10.1039/b821367d
_journal_year 2009
_chemical_compound_source toluene
_chemical_formula_moiety 'C21 H25 Al Br2 N2'
_chemical_formula_sum 'C21 H25 Al Br2 N2'
_chemical_formula_weight 492.23
_chemical_name_common '[AlBr2H(IMes)]'
_chemical_temperature_decomposition 545
_space_group_IT_number 61
_symmetry_cell_setting orthorhombic
_symmetry_Int_Tables_number 61
_symmetry_space_group_name_Hall '-P 2ac 2ab'
_symmetry_space_group_name_H-M 'P b c a'
_atom_sites_solution_hydrogens geom
_atom_sites_solution_primary direct
_atom_sites_solution_secondary difmap
_audit_creation_method SHELXL-97
_cell_angle_alpha 90.00
_cell_angle_beta 90.00
_cell_angle_gamma 90.00
_cell_formula_units_Z 8
_cell_length_a 14.1065(2)
_cell_length_b 16.5232(3)
_cell_length_c 19.4059(3)
_cell_measurement_temperature 123(2)
_cell_volume 4523.21(13)
_computing_cell_refinement DENZO-SMN
_computing_data_collection 'Nonius Collect'
_computing_data_reduction X-Seed
_computing_molecular_graphics 'X-Seed / POV-Ray'
_computing_publication_material 'Microsoft Office 2000'
_computing_structure_refinement 'SHELXL-97 (Sheldrick, 1997)'
_computing_structure_solution 'SHELXS-97 (Sheldrick, 1990)'
_diffrn_ambient_temperature 123(2)
_diffrn_measured_fraction_theta_full 0.972
_diffrn_measured_fraction_theta_max 0.972
_diffrn_measurement_device_type 'Nonius Kappa CCD'
_diffrn_measurement_method 'psi and omega scans'
_diffrn_radiation_monochromator g'graphite'
_diffrn_radiation_probe x-ray
_diffrn_radiation_type MoK\a
_diffrn_radiation_wavelength 0.71073
_diffrn_reflns_av_R_equivalents 0.1178
_diffrn_reflns_av_sigmaI/netI 0.0821
_diffrn_reflns_limit_h_max 19
_diffrn_reflns_limit_h_min -19
_diffrn_reflns_limit_k_max 22
_diffrn_reflns_limit_k_min -22
_diffrn_reflns_limit_l_max 21
_diffrn_reflns_limit_l_min -24
_diffrn_reflns_number 46827
_diffrn_reflns_theta_full 29.57
_diffrn_reflns_theta_max 29.57
_diffrn_reflns_theta_min 2.10
_diffrn_source 'fine-focus sealed tube'
_exptl_absorpt_coefficient_mu 3.630
_exptl_absorpt_correction_T_max 0.7129
_exptl_absorpt_correction_T_min 0.5305
_exptl_absorpt_correction_type empirical
_exptl_absorpt_process_details 'performed as part of the DENZO-SMN package'
_exptl_crystal_colour colourless
_exptl_crystal_density_diffrn 1.446
_exptl_crystal_density_method 'not measured'
_exptl_crystal_description prism
_exptl_crystal_F_000 1984
_exptl_crystal_size_max 0.20
_exptl_crystal_size_mid 0.10
_exptl_crystal_size_min 0.10
_refine_diff_density_max 2.959
_refine_diff_density_min -0.583
_refine_diff_density_rms 0.126
_refine_ls_extinction_method none
_refine_ls_goodness_of_fit_ref 1.021
_refine_ls_hydrogen_treatment mixed
_refine_ls_matrix_type full
_refine_ls_number_parameters 245
_refine_ls_number_reflns 6173
_refine_ls_number_restraints 0
_refine_ls_restrained_S_all 1.021
_refine_ls_R_factor_all 0.1176
_refine_ls_R_factor_gt 0.0537
_refine_ls_shift/su_max 0.000
_refine_ls_shift/su_mean 0.000
_refine_ls_structure_factor_coef Fsqd
_refine_ls_weighting_details 'calc w=1/[\s^2^(Fo^2^)+(0.0670P)^2^+2.8169P] where P=(Fo^2^+2Fc^2^)/3'
_refine_ls_weighting_scheme calc
_refine_ls_wR_factor_gt 0.1170
_refine_ls_wR_factor_ref 0.1403
_reflns_number_gt 3642
_reflns_number_total 6173
_reflns_threshold_expression >2sigma(I)
_cod_duplicate_entry 7001008
_cod_data_source_file b821367d.txt
_cod_data_source_block 1
_cod_depositor_comments
;
The following automatic conversions were performed:

'_chemical_melting_point' tag was changed to
'_chemical_temperature_decomposition' since the value had been '545
dec.'. The value '545 dec.' was changed to '545'.

Automatic conversion script
Id: cif_fix_values 2281 2013-09-26 08:29:07Z andrius 
;
_cod_database_code 7030580

loop_
_symmetry_equiv_pos_as_xyz
'x, y, z'
'-x+1/2, -y, z+1/2'
'x+1/2, -y+1/2, -z'
'-x, y+1/2, -z+1/2'
'-x, -y, -z'
'x-1/2, y, -z-1/2'
'-x-1/2, y-1/2, z'
'x, -y-1/2, z-1/2'

loop_
_atom_site_label
_atom_site_type_symbol
_atom_site_fract_x
_atom_site_fract_y
_atom_site_fract_z
_atom_site_U_iso_or_equiv
_atom_site_adp_type
_atom_site_occupancy
_atom_site_symmetry_multiplicity
_atom_site_calc_flag
_atom_site_refinement_flags
Br1 Br 0.66088(3) 0.24073(3) 0.34835(2) 0.02863(14) Uani 1 1 d .
Br2 Br 0.62795(3) 0.38144(3) 0.50003(2) 0.03285(14) Uani 1 1 d .
Al1 Al 0.71999(8) 0.35305(7) 0.40541(6) 0.0198(3) Uani 1 1 d .
N1 N 0.9320(2) 0.35242(19) 0.41056(15) 0.0170(7) Uani 1 1 d .
N2 N 0.8817(2) 0.28620(19) 0.49790(15) 0.0165(7) Uani 1 1 d .
C1 C 0.8514(3) 0.3252(2) 0.44046(19) 0.0170(8) Uani 1 1 d .
C2 C 1.0107(3) 0.3312(2) 0.44774(19) 0.0223(9) Uani 1 1 d .
H2 H 1.0748 0.3433 0.4367 0.027 Uiso 1 1 calc R
C3 C 0.9792(3) 0.2896(2) 0.5032(2) 0.0231(9) Uani 1 1 d .
H3 H 1.0169 0.2671 0.5389 0.028 Uiso 1 1 calc R
C4 C 0.9373(3) 0.3950(2) 0.34479(18) 0.0193(8) Uani 1 1 d .
C5 C 0.9342(3) 0.4795(2) 0.3457(2) 0.0222(9) Uani 1 1 d .
C6 C 0.9437(3) 0.5184(2) 0.2826(2) 0.0239(9) Uani 1 1 d .
H6 H 0.9424 0.5758 0.2814 0.029 Uiso 1 1 calc R
C7 C 0.9549(3) 0.4762(3) 0.2214(2) 0.0264(9) Uani 1 1 d .
C8 C 0.9560(3) 0.3921(3) 0.2236(2) 0.0248(9) Uani 1 1 d .
H8 H 0.9626 0.3628 0.1817 0.030 Uiso 1 1 calc R
C9 C 0.9477(3) 0.3496(2) 0.28487(19) 0.0209(8) Uani 1 1 d .
C10 C 0.9218(4) 0.5259(3) 0.4118(2) 0.0345(11) Uani 1 1 d .
H10A H 0.9145 0.5836 0.4015 0.052 Uiso 1 1 calc R
H10B H 0.9777 0.5180 0.4410 0.052 Uiso 1 1 calc R
H10C H 0.8653 0.5062 0.4359 0.052 Uiso 1 1 calc R
C11 C 0.9668(4) 0.5207(3) 0.1539(2) 0.0410(12) Uani 1 1 d .
H11A H 0.9818 0.4818 0.1173 0.061 Uiso 1 1 calc R
H11B H 1.0185 0.5600 0.1581 0.061 Uiso 1 1 calc R
H11C H 0.9079 0.5490 0.1425 0.061 Uiso 1 1 calc R
C12 C 0.9502(3) 0.2589(2) 0.2865(2) 0.0299(10) Uani 1 1 d .
H12A H 0.9620 0.2382 0.2399 0.045 Uiso 1 1 calc R
H12B H 0.8893 0.2383 0.3032 0.045 Uiso 1 1 calc R
H12C H 1.0010 0.2409 0.3173 0.045 Uiso 1 1 calc R
C13 C 0.8268(3) 0.2357(2) 0.5442(2) 0.0185(8) Uani 1 1 d .
C14 C 0.8116(3) 0.1555(2) 0.52523(19) 0.0189(8) Uani 1 1 d .
C15 C 0.7665(3) 0.1050(2) 0.57242(19) 0.0207(9) Uani 1 1 d .
H15 H 0.7553 0.0501 0.5603 0.025 Uiso 1 1 calc R
C16 C 0.7374(3) 0.1325(2) 0.63681(19) 0.0211(9) Uani 1 1 d .
C17 C 0.7532(3) 0.2137(2) 0.65310(19) 0.0218(9) Uani 1 1 d .
H17 H 0.7321 0.2336 0.6964 0.026 Uiso 1 1 calc R
C18 C 0.7988(3) 0.2662(2) 0.6080(2) 0.0227(9) Uani 1 1 d .
C19 C 0.8469(3) 0.1221(2) 0.4571(2) 0.0250(9) Uani 1 1 d .
H19A H 0.8133 0.1487 0.4191 0.038 Uiso 1 1 calc R
H19B H 0.8352 0.0637 0.4553 0.038 Uiso 1 1 calc R
H19C H 0.9151 0.1324 0.4528 0.038 Uiso 1 1 calc R
C20 C 0.6938(3) 0.0759(3) 0.6883(2) 0.0308(10) Uani 1 1 d .
H20A H 0.6527 0.0372 0.6644 0.046 Uiso 1 1 calc R
H20B H 0.6561 0.1070 0.7215 0.046 Uiso 1 1 calc R
H20C H 0.7440 0.0466 0.7127 0.046 Uiso 1 1 calc R
C21 C 0.8193(3) 0.3522(3) 0.6282(2) 0.0315(10) Uani 1 1 d .
H21A H 0.8879 0.3594 0.6333 0.047 Uiso 1 1 calc R
H21B H 0.7879 0.3643 0.6720 0.047 Uiso 1 1 calc R
H21C H 0.7956 0.3888 0.5924 0.047 Uiso 1 1 calc R
H1 H 0.716(2) 0.4594(19) 0.3493(14) 0.000(8) Uiso 1 1 d .

loop_
_atom_site_aniso_label
_atom_site_aniso_U_11
_atom_site_aniso_U_22
_atom_site_aniso_U_33
_atom_site_aniso_U_23
_atom_site_aniso_U_13
_atom_site_aniso_U_12
Br1 0.0280(2) 0.0328(2) 0.0251(2) -0.00404(18) -0.00067(19) -0.00572(19)
Br2 0.0306(3) 0.0340(3) 0.0340(3) -0.00740(19) 0.00966(19) -0.00120(19)
Al1 0.0179(6) 0.0208(6) 0.0207(6) 0.0027(5) 0.0008(5) -0.0005(5)
N1 0.0174(16) 0.0180(16) 0.0155(16) 0.0018(13) 0.0020(13) -0.0013(13)
N2 0.0176(16) 0.0182(16) 0.0137(16) 0.0047(12) 0.0014(13) -0.0003(13)
C1 0.019(2) 0.0140(18) 0.018(2) -0.0006(15) -0.0008(16) -0.0004(15)
C2 0.019(2) 0.024(2) 0.023(2) 0.0034(17) -0.0021(17) -0.0012(16)
C3 0.019(2) 0.025(2) 0.025(2) 0.0031(18) -0.0050(18) 0.0024(17)
C4 0.0152(19) 0.028(2) 0.0146(19) 0.0059(16) 0.0024(15) 0.0005(16)
C5 0.024(2) 0.019(2) 0.023(2) 0.0031(16) -0.0033(17) -0.0043(16)
C6 0.026(2) 0.019(2) 0.027(2) 0.0058(17) -0.0005(18) -0.0024(17)
C7 0.021(2) 0.036(3) 0.022(2) 0.0087(18) -0.0035(17) -0.0033(18)
C8 0.020(2) 0.034(2) 0.020(2) 0.0000(17) 0.0019(17) -0.0016(18)
C9 0.018(2) 0.024(2) 0.020(2) 0.0004(17) 0.0021(16) -0.0001(16)
C10 0.050(3) 0.024(2) 0.029(2) 0.0004(19) -0.001(2) 0.001(2)
C11 0.048(3) 0.047(3) 0.028(2) 0.015(2) 0.000(2) -0.004(2)
C12 0.038(3) 0.026(2) 0.025(2) -0.0018(18) 0.008(2) 0.0030(19)
C13 0.017(2) 0.021(2) 0.017(2) 0.0049(15) 0.0009(16) 0.0014(16)
C14 0.0166(19) 0.020(2) 0.020(2) 0.0007(16) -0.0008(16) 0.0032(16)
C15 0.016(2) 0.021(2) 0.025(2) 0.0034(17) -0.0012(16) 0.0009(16)
C16 0.0146(19) 0.030(2) 0.018(2) 0.0062(16) -0.0010(16) 0.0046(16)
C17 0.023(2) 0.028(2) 0.015(2) 0.0006(17) 0.0027(17) 0.0032(17)
C18 0.026(2) 0.021(2) 0.022(2) 0.0006(17) -0.0021(17) 0.0049(17)
C19 0.030(2) 0.022(2) 0.023(2) -0.0025(16) 0.0006(18) 0.0002(18)
C20 0.026(2) 0.032(3) 0.034(3) 0.010(2) 0.007(2) 0.0021(19)
C21 0.047(3) 0.028(2) 0.020(2) -0.0029(18) 0.004(2) -0.002(2)

loop_
_atom_type_symbol
_atom_type_description
_atom_type_scat_dispersion_real
_atom_type_scat_dispersion_imag
_atom_type_scat_source
C C 0.0033 0.0016 'International Tables Vol C Tables 4.2.6.8 and 6.1.1.4'
H H 0.0000 0.0000 'International Tables Vol C Tables 4.2.6.8 and 6.1.1.4'
N N 0.0061 0.0033 'International Tables Vol C Tables 4.2.6.8 and 6.1.1.4'
Al Al 0.0645 0.0514 'International Tables Vol C Tables 4.2.6.8 and 6.1.1.4'
Br Br -0.2901 2.4595 'International Tables Vol C Tables 4.2.6.8 and 6.1.1.4'

loop_
_geom_angle_atom_site_label_1
_geom_angle_atom_site_label_2
_geom_angle_atom_site_label_3
_geom_angle
C1 Al1 Br2 107.15(12)
C1 Al1 Br1 107.93(12)
Br2 Al1 Br1 110.01(5)
C1 Al1 H1 113.2(9)
Br2 Al1 H1 103.5(8)
Br1 Al1 H1 114.8(8)
C1 N1 C2 111.7(3)
C1 N1 C4 125.3(3)
C2 N1 C4 122.8(3)
C1 N2 C3 110.8(3)
C1 N2 C13 127.9(3)
C3 N2 C13 120.7(3)
N1 C1 N2 104.2(3)
N1 C1 Al1 123.3(3)
N2 C1 Al1 132.2(3)
C3 C2 N1 106.4(3)
C3 C2 H2 126.8
N1 C2 H2 126.8
C2 C3 N2 106.8(3)
C2 C3 H3 126.6
N2 C3 H3 126.6
C9 C4 C5 123.5(3)
C9 C4 N1 118.5(3)
C5 C4 N1 118.0(3)
C6 C5 C4 116.6(4)
C6 C5 C10 121.8(4)
C4 C5 C10 121.5(3)
C7 C6 C5 122.3(4)
C7 C6 H6 118.9
C5 C6 H6 118.9
C6 C7 C8 118.5(4)
C6 C7 C11 120.8(4)
C8 C7 C11 120.7(4)
C9 C8 C7 122.1(4)
C9 C8 H8 119.0
C7 C8 H8 119.0
C8 C9 C4 117.0(4)
C8 C9 C12 121.4(4)
C4 C9 C12 121.6(3)
C5 C10 H10A 109.5
C5 C10 H10B 109.5
H10A C10 H10B 109.5
C5 C10 H10C 109.5
H10A C10 H10C 109.5
H10B C10 H10C 109.5
C7 C11 H11A 109.5
C7 C11 H11B 109.5
H11A C11 H11B 109.5
C7 C11 H11C 109.5
H11A C11 H11C 109.5
H11B C11 H11C 109.5
C9 C12 H12A 109.5
C9 C12 H12B 109.5
H12A C12 H12B 109.5
C9 C12 H12C 109.5
H12A C12 H12C 109.5
H12B C12 H12C 109.5
C14 C13 C18 122.4(4)
C14 C13 N2 117.7(3)
C18 C13 N2 119.6(3)
C13 C14 C15 117.8(4)
C13 C14 C19 121.7(3)
C15 C14 C19 120.3(4)
C16 C15 C14 122.0(4)
C16 C15 H15 119.0
C14 C15 H15 119.0
C15 C16 C17 118.0(4)
C15 C16 C20 121.1(4)
C17 C16 C20 120.9(4)
C18 C17 C16 122.1(4)
C18 C17 H17 118.9
C16 C17 H17 118.9
C17 C18 C13 117.7(4)
C17 C18 C21 121.1(4)
C13 C18 C21 121.3(4)
C14 C19 H19A 109.5
C14 C19 H19B 109.5
H19A C19 H19B 109.5
C14 C19 H19C 109.5
H19A C19 H19C 109.5
H19B C19 H19C 109.5
C16 C20 H20A 109.5
C16 C20 H20B 109.5
H20A C20 H20B 109.5
C16 C20 H20C 109.5
H20A C20 H20C 109.5
H20B C20 H20C 109.5
C18 C21 H21A 109.5
C18 C21 H21B 109.5
H21A C21 H21B 109.5
C18 C21 H21C 109.5
H21A C21 H21C 109.5
H21B C21 H21C 109.5

loop_
_geom_bond_atom_site_label_1
_geom_bond_atom_site_label_2
_geom_bond_distance
Br1 Al1 2.3164(13)
Br2 Al1 2.2973(13)
Al1 C1 2.028(4)
Al1 H1 2.07(3)
N1 C1 1.353(5)
N1 C2 1.370(5)
N1 C4 1.459(5)
N2 C1 1.357(5)
N2 C3 1.380(5)
N2 C13 1.450(5)
C2 C3 1.351(5)
C2 H2 0.9500
C3 H3 0.9500
C4 C9 1.391(5)
C4 C5 1.397(5)
C5 C6 1.389(5)
C5 C10 1.504(6)
C6 C7 1.386(6)
C6 H6 0.9500
C7 C8 1.392(6)
C7 C11 1.511(6)
C8 C9 1.386(5)
C8 H8 0.9500
C9 C12 1.500(6)
C10 H10A 0.9800
C10 H10B 0.9800
C10 H10C 0.9800
C11 H11A 0.9800
C11 H11B 0.9800
C11 H11C 0.9800
C12 H12A 0.9800
C12 H12B 0.9800
C12 H12C 0.9800
C13 C14 1.393(5)
C13 C18 1.393(5)
C14 C15 1.393(5)
C14 C19 1.517(5)
C15 C16 1.392(5)
C15 H15 0.9500
C16 C17 1.396(6)
C16 C20 1.500(6)
C17 C18 1.391(6)
C17 H17 0.9500
C18 C21 1.501(6)
C19 H19A 0.9800
C19 H19B 0.9800
C19 H19C 0.9800
C20 H20A 0.9800
C20 H20B 0.9800
C20 H20C 0.9800
C21 H21A 0.9800
C21 H21B 0.9800
C21 H21C 0.9800
